data_7157073
loop_
_publ_author_name
'Neal, Taylor A.'
'Neal, Jennifer F.'
'Eippert, Allyson B.'
'Moore, Curtis'
'Allen, Heather C.'
'Badji\'c, Jovica D'

_publ_section_title
;
 An easily accessible isospiropyran switch.
;
_journal_issue 41
_journal_name_full 'Organic &amp; biomolecular chemistry'
_journal_page_first 9124
_journal_page_last 9128
_journal_paper_doi 10.1039/c9ob01822k
_journal_volume 17
_journal_year 2019
_chemical_formula_moiety 'C24 H15 Br3 O3, C3 H6 O'
_chemical_formula_sum 'C27 H21 Br3 O4'
_chemical_formula_weight 649.17
_space_group_crystal_system monoclinic
_space_group_IT_number 14
_space_group_name_Hall '-P 2ybc'
_space_group_name_H-M_alt 'P 1 21/c 1'
_symmetry_space_group_name_Hall '-P 2ybc'
_symmetry_space_group_name_H-M 'P 1 21/c 1'
_atom_sites_solution_hydrogens geom
_atom_sites_solution_primary dual
_atom_sites_solution_secondary difmap
_audit_creation_date 2019-05-13
_audit_creation_method
;
Olex2 1.2
(compiled 2018.05.29 svn.r3508 for OlexSys, GUI svn.r5506)
;
_audit_update_record
;
2019-07-09 deposited with the CCDC.    2019-09-12 downloaded from the CCDC.
;
_cell_angle_alpha 90
_cell_angle_beta 90.994(2)
_cell_angle_gamma 90
_cell_formula_units_Z 4
_cell_length_a 11.7759(6)
_cell_length_b 8.8470(4)
_cell_length_c 23.5375(11)
_cell_measurement_reflns_used 9836
_cell_measurement_temperature 100
_cell_measurement_theta_max 26.334
_cell_measurement_theta_min 2.880
_cell_volume 2451.8(2)
_computing_cell_refinement 'SAINT v8.38A (Bruker, 2017)'
_computing_data_collection 'APEX3 v2017.3-0 (Bruker, 2017)'
_computing_data_reduction 'SAINT v8.38A (Bruker, 2017)'
_computing_molecular_graphics 'Olex2 (Dolomanov et al., 2009)'
_computing_publication_material 'Olex2 (Dolomanov et al., 2009)'
_computing_structure_refinement 'ShelXL (Sheldrick, 2015)'
_computing_structure_solution 'ShelXT (Sheldrick, 2015)'
_diffrn_ambient_temperature 100
_diffrn_detector 'Bruker Photon II area detector'
_diffrn_detector_area_resol_mean 10.5
_diffrn_detector_type 'CMOS area detector'
_diffrn_measured_fraction_theta_full 0.999
_diffrn_measured_fraction_theta_max 0.998
_diffrn_measurement_device 'Kappa Four-Circle Diffractometer'
_diffrn_measurement_device_type 'Bruker D8 Venture'
_diffrn_measurement_method '\w and \f scans'
_diffrn_radiation_monochromator 'Curved-Graphite, Bruker TRIUMPH'
_diffrn_radiation_probe x-ray
_diffrn_radiation_type MoK\a
_diffrn_radiation_wavelength 0.71073
_diffrn_reflns_av_R_equivalents 0.0274
_diffrn_reflns_av_unetI/netI 0.0198
_diffrn_reflns_Laue_measured_fraction_full 0.999
_diffrn_reflns_Laue_measured_fraction_max 0.998
_diffrn_reflns_limit_h_max 14
_diffrn_reflns_limit_h_min -14
_diffrn_reflns_limit_k_max 11
_diffrn_reflns_limit_k_min -11
_diffrn_reflns_limit_l_max 29
_diffrn_reflns_limit_l_min -29
_diffrn_reflns_number 30295
_diffrn_reflns_point_group_measured_fraction_full 0.999
_diffrn_reflns_point_group_measured_fraction_max 0.998
_diffrn_reflns_theta_full 25.000
_diffrn_reflns_theta_max 26.384
_diffrn_reflns_theta_min 2.880
_diffrn_source 'sealed tube'
_diffrn_source_type fine-focus
_diffrn_standards_number 0
_exptl_absorpt_coefficient_mu 4.968
_exptl_absorpt_correction_T_max 0.0932
_exptl_absorpt_correction_T_min 0.0632
_exptl_absorpt_correction_type multi-scan
_exptl_absorpt_process_details
'SADABS-2016/2 (Bruker,2016/2) was used for absorption correction. wR2(int) was 0.0595 before and 0.0464 after correction. The Ratio of minimum to maximum transmission is 0.6781. The \l/2 correction factor is Not present.'
_exptl_crystal_colour 'Redish Orange'
_exptl_crystal_colour_modifier Redish
_exptl_crystal_colour_primary orange
_exptl_crystal_density_diffrn 1.759
_exptl_crystal_description Rod
_exptl_crystal_F_000 1280
_exptl_crystal_size_max 0.168
_exptl_crystal_size_mid 0.086
_exptl_crystal_size_min 0.074
_refine_diff_density_max 0.685
_refine_diff_density_min -0.694
_refine_diff_density_rms 0.064
_refine_ls_extinction_method none
_refine_ls_goodness_of_fit_ref 1.025
_refine_ls_hydrogen_treatment constr
_refine_ls_matrix_type full
_refine_ls_number_parameters 311
_refine_ls_number_reflns 5015
_refine_ls_number_restraints 0
_refine_ls_restrained_S_all 1.025
_refine_ls_R_factor_all 0.0404
_refine_ls_R_factor_gt 0.0285
_refine_ls_shift/su_max 0.002
_refine_ls_shift/su_mean 0.000
_refine_ls_structure_factor_coef Fsqd
_refine_ls_weighting_details 'w=1/[\s^2^(Fo^2^)+(0.0278P)^2^+2.8084P] where P=(Fo^2^+2Fc^2^)/3'
_refine_ls_weighting_scheme calc
_refine_ls_wR_factor_gt 0.0643
_refine_ls_wR_factor_ref 0.0690
_reflns_Friedel_coverage 0.000
_reflns_number_gt 4125
_reflns_number_total 5015
_reflns_threshold_expression 'I > 2\s(I)'
_cod_data_source_file c9ob01822k2.cif
_cod_data_source_block Badjic_TN_ClosedAcetone
_cod_depositor_comments
;
The following automatic conversions were performed:

'_diffrn_radiation_probe' value 'X-ray' changed to 'x-ray' according
to
/home/data/users/saulius/crontab/automatic-downloads/rss-feeds/RSC/lib/dictionaries/cif_core.dic
dictionary named 'cif_core.dic' version 2.4.2 from 2011-04-26.

'_exptl_crystal_colour_primary' value 'Orange' changed to 'orange'
according to
/home/data/users/saulius/crontab/automatic-downloads/rss-feeds/RSC/lib/dictionaries/cif_core.dic
dictionary named 'cif_core.dic' version 2.4.2 from 2011-04-26.

Automatic conversion script
Id: cif_fix_values 4973 2017-02-22 13:04:09Z antanas 

 Adding full bibliography for 7157073--7157075.cif.
;
_cod_database_code 7157073
_shelx_shelxl_version_number 2018/3
_shelx_space_group_comment
;
The symmetry employed for this shelxl refinement is uniquely defined
by the following loop, which should always be used as a source of
symmetry information in preference to the above space-group names.
They are only intended as comments.
;
_shelx_estimated_absorpt_t_max 0.710
_shelx_estimated_absorpt_t_min 0.489
_olex2_refinement_description
;
1. Fixed Uiso
 At 1.2 times of:
  All C(H) groups
 At 1.5 times of:
  All C(H,H,H) groups, All O(H) groups
2.a Aromatic/amide H refined with riding coordinates:
 C2(H2), C3(H3A), C5(H5), C8(H8), C12(H12), C13(H13), C15(H15), C16(H16),
 C20(H20), C21(H21), C23(H23)
2.b Idealised Me refined as rotating group:
 C24(H24A,H24B,H24C), C1S(H1SA,H1SB,H1SC), C3S(H3SA,H3SB,H3SC)
2.c Idealised tetrahedral OH refined as rotating group:
 O3(H3)
;
_olex2_submission_special_instructions 'No special instructions were received'

loop_
_space_group_symop_operation_xyz
'x, y, z'
'-x, y+1/2, -z+1/2'
'-x, -y, -z'
'x, -y-1/2, z-1/2'

loop_
_atom_site_label
_atom_site_type_symbol
_atom_site_fract_x
_atom_site_fract_y
_atom_site_fract_z
_atom_site_U_iso_or_equiv
_atom_site_adp_type
_atom_site_occupancy
_atom_site_site_symmetry_order
_atom_site_calc_flag
_atom_site_refinement_flags_posn
Br1 Br 0.69022(3) 1.06201(4) 0.91751(2) 0.04235(9) Uani 1 1 d .
Br2 Br -0.04603(3) 0.34949(4) 0.93379(2) 0.05296(10) Uani 1 1 d .
Br3 Br 0.27924(3) 1.11980(4) 0.50562(2) 0.04906(10) Uani 1 1 d .
O1 O 0.28542(16) 0.6718(2) 0.86303(7) 0.0348(4) Uani 1 1 d .
O2 O 0.34524(15) 0.96465(19) 0.75327(7) 0.0280(4) Uani 1 1 d .
O3 O 0.15750(18) 0.4934(2) 0.70755(8) 0.0418(5) Uani 1 1 d .
H3 H 0.113480 0.464730 0.681232 0.063 Uiso 1 1 calc GR
C1 C 0.3791(2) 0.7619(3) 0.87231(11) 0.0288(5) Uani 1 1 d .
C2 C 0.4134(2) 0.7771(3) 0.92898(11) 0.0326(6) Uani 1 1 d .
H2 H 0.373517 0.726302 0.958048 0.039 Uiso 1 1 calc R
C3 C 0.5054(2) 0.8662(3) 0.94243(11) 0.0323(6) Uani 1 1 d .
H3A H 0.529115 0.878934 0.980918 0.039 Uiso 1 1 calc R
C4 C 0.5634(2) 0.9376(3) 0.89919(11) 0.0317(6) Uani 1 1 d .
C5 C 0.5304(2) 0.9211(3) 0.84299(11) 0.0301(6) Uani 1 1 d .
H5 H 0.572027 0.969621 0.813953 0.036 Uiso 1 1 calc R
C6 C 0.4359(2) 0.8331(3) 0.82903(10) 0.0265(5) Uani 1 1 d .
C7 C 0.3960(2) 0.8168(3) 0.76807(10) 0.0275(5) Uani 1 1 d .
C8 C 0.3048(2) 0.6988(3) 0.76323(10) 0.0289(5) Uani 1 1 d .
H8 H 0.282517 0.665948 0.726265 0.035 Uiso 1 1 calc R
C9 C 0.2532(2) 0.6371(3) 0.80749(11) 0.0295(6) Uani 1 1 d .
C10 C 0.1569(2) 0.5302(3) 0.80790(11) 0.0312(6) Uani 1 1 d .
C11 C 0.1101(2) 0.4635(3) 0.75829(12) 0.0360(6) Uani 1 1 d .
C12 C 0.0172(3) 0.3672(3) 0.76219(14) 0.0428(7) Uani 1 1 d .
H12 H -0.013293 0.322122 0.728612 0.051 Uiso 1 1 calc R
C13 C -0.0314(3) 0.3359(3) 0.81328(15) 0.0457(8) Uani 1 1 d .
H13 H -0.096104 0.272135 0.815124 0.055 Uiso 1 1 calc R
C14 C 0.0154(2) 0.3987(3) 0.86226(13) 0.0391(7) Uani 1 1 d .
C15 C 0.1072(2) 0.4940(3) 0.85995(12) 0.0352(6) Uani 1 1 d .
H15 H 0.137633 0.536130 0.894089 0.042 Uiso 1 1 calc R
C16 C 0.4926(2) 0.7833(3) 0.72897(10) 0.0286(5) Uani 1 1 d .
H16 H 0.553599 0.722530 0.742767 0.034 Uiso 1 1 calc R
C17 C 0.4964(2) 0.8349(3) 0.67598(11) 0.0306(6) Uani 1 1 d .
C18 C 0.4051(2) 0.9354(3) 0.65607(11) 0.0289(5) Uani 1 1 d .
C19 C 0.3320(2) 0.9966(3) 0.69603(10) 0.0271(5) Uani 1 1 d .
C20 C 0.2481(2) 1.0994(3) 0.68075(11) 0.0321(6) Uani 1 1 d .
H20 H 0.201120 1.142571 0.708861 0.039 Uiso 1 1 calc R
C21 C 0.2333(2) 1.1389(3) 0.62384(12) 0.0364(6) Uani 1 1 d .
H21 H 0.176150 1.209089 0.612561 0.044 Uiso 1 1 calc R
C22 C 0.3027(3) 1.0745(3) 0.58432(11) 0.0355(6) Uani 1 1 d .
C23 C 0.3887(2) 0.9761(3) 0.59905(11) 0.0333(6) Uani 1 1 d .
H23 H 0.436691 0.935984 0.570719 0.040 Uiso 1 1 calc R
C24 C 0.5911(2) 0.7942(3) 0.63692(12) 0.0388(7) Uani 1 1 d .
H24A H 0.560543 0.736368 0.604618 0.058 Uiso 1 1 calc GR
H24B H 0.647578 0.733024 0.657582 0.058 Uiso 1 1 calc GR
H24C H 0.627091 0.886755 0.623069 0.058 Uiso 1 1 calc GR
O1S O 0.02021(19) 0.4085(3) 0.61929(10) 0.0548(6) Uani 1 1 d .
C1S C -0.1478(3) 0.5399(4) 0.63987(18) 0.0620(10) Uani 1 1 d .
H1SA H -0.214890 0.479557 0.648924 0.093 Uiso 1 1 calc GR
H1SB H -0.171532 0.632242 0.619995 0.093 Uiso 1 1 calc GR
H1SC H -0.106977 0.566695 0.675080 0.093 Uiso 1 1 calc GR
C2S C -0.0721(3) 0.4508(4) 0.60298(13) 0.0441(7) Uani 1 1 d .
C3S C -0.1136(4) 0.4130(7) 0.54488(16) 0.0986(19) Uani 1 1 d .
H3SA H -0.133380 0.506166 0.524493 0.148 Uiso 1 1 calc GR
H3SB H -0.180988 0.348355 0.547257 0.148 Uiso 1 1 calc GR
H3SC H -0.053994 0.359348 0.524483 0.148 Uiso 1 1 calc GR

loop_
_atom_site_aniso_label
_atom_site_aniso_U_11
_atom_site_aniso_U_22
_atom_site_aniso_U_33
_atom_site_aniso_U_23
_atom_site_aniso_U_13
_atom_site_aniso_U_12
Br1 0.03949(17) 0.04986(18) 0.03727(16) -0.00430(13) -0.01146(12) -0.00952(13)
Br2 0.04046(19) 0.0573(2) 0.0612(2) 0.01443(16) 0.00505(15) -0.00666(15)
Br3 0.0634(2) 0.0545(2) 0.02874(15) 0.00930(13) -0.01236(14) -0.00849(16)
O1 0.0391(11) 0.0371(10) 0.0280(9) -0.0013(8) -0.0032(8) -0.0101(8)
O2 0.0336(10) 0.0268(9) 0.0233(8) 0.0002(7) -0.0035(7) 0.0063(8)
O3 0.0482(12) 0.0411(11) 0.0357(10) -0.0049(9) -0.0101(9) -0.0090(10)
C1 0.0309(14) 0.0266(13) 0.0287(13) -0.0016(10) -0.0036(11) 0.0000(11)
C2 0.0378(15) 0.0334(14) 0.0264(13) 0.0005(11) -0.0026(11) 0.0020(12)
C3 0.0392(16) 0.0331(14) 0.0243(12) -0.0030(11) -0.0068(11) 0.0063(12)
C4 0.0294(14) 0.0305(14) 0.0350(14) -0.0045(11) -0.0096(11) 0.0028(11)
C5 0.0302(14) 0.0306(13) 0.0294(13) 0.0011(11) -0.0027(11) 0.0014(11)
C6 0.0298(14) 0.0244(12) 0.0251(12) -0.0013(10) -0.0047(10) 0.0043(10)
C7 0.0328(14) 0.0243(12) 0.0251(12) 0.0007(10) -0.0045(10) 0.0042(10)
C8 0.0315(14) 0.0284(13) 0.0266(12) -0.0021(10) -0.0066(11) 0.0020(11)
C9 0.0316(14) 0.0236(13) 0.0330(13) -0.0024(10) -0.0074(11) 0.0026(10)
C10 0.0300(14) 0.0259(13) 0.0374(14) 0.0008(11) -0.0055(11) 0.0022(11)
C11 0.0356(15) 0.0269(14) 0.0453(16) -0.0008(12) -0.0093(13) 0.0030(12)
C12 0.0447(18) 0.0322(15) 0.0509(18) 0.0001(13) -0.0168(14) -0.0042(13)
C13 0.0356(17) 0.0350(16) 0.066(2) 0.0061(15) -0.0137(15) -0.0056(13)
C14 0.0311(15) 0.0341(15) 0.0519(17) 0.0084(13) -0.0016(13) 0.0023(12)
C15 0.0317(15) 0.0298(14) 0.0437(15) 0.0015(12) -0.0066(12) 0.0021(11)
C16 0.0272(14) 0.0278(13) 0.0305(12) -0.0030(11) -0.0052(10) 0.0021(10)
C17 0.0292(14) 0.0306(13) 0.0321(13) -0.0036(11) -0.0006(11) -0.0014(11)
C18 0.0310(14) 0.0278(13) 0.0279(12) 0.0001(10) -0.0027(11) -0.0028(11)
C19 0.0300(14) 0.0251(12) 0.0259(12) 0.0014(10) -0.0047(10) -0.0033(10)
C20 0.0335(15) 0.0287(13) 0.0341(14) -0.0008(11) -0.0025(11) 0.0016(11)
C21 0.0392(16) 0.0316(15) 0.0380(15) 0.0031(12) -0.0101(12) 0.0008(12)
C22 0.0438(17) 0.0363(15) 0.0260(13) 0.0043(11) -0.0079(12) -0.0067(13)
C23 0.0376(16) 0.0347(15) 0.0276(13) -0.0027(11) 0.0014(11) -0.0045(12)
C24 0.0374(16) 0.0433(16) 0.0359(15) -0.0033(13) 0.0051(12) 0.0023(13)
O1S 0.0423(13) 0.0658(15) 0.0558(14) -0.0225(12) -0.0120(11) 0.0083(11)
C1S 0.044(2) 0.050(2) 0.092(3) -0.0052(19) 0.0177(19) 0.0009(16)
C2S 0.0348(17) 0.058(2) 0.0398(16) -0.0007(14) -0.0006(13) -0.0068(14)
C3S 0.065(3) 0.190(6) 0.041(2) -0.011(3) -0.0096(19) -0.044(3)

loop_
_atom_type_symbol
_atom_type_description
_atom_type_scat_dispersion_real
_atom_type_scat_dispersion_imag
_atom_type_scat_source
C C 0.0033 0.0016 'International Tables Vol C Tables 4.2.6.8 and 6.1.1.4'
H H 0.0000 0.0000 'International Tables Vol C Tables 4.2.6.8 and 6.1.1.4'
Br Br -0.2901 2.4595 'International Tables Vol C Tables 4.2.6.8 and 6.1.1.4'
O O 0.0106 0.0060 'International Tables Vol C Tables 4.2.6.8 and 6.1.1.4'

loop_
_geom_angle_atom_site_label_1
_geom_angle_atom_site_label_2
_geom_angle_atom_site_label_3
_geom_angle
C1 O1 C9 118.9(2)
C19 O2 C7 116.67(18)
C11 O3 H3 109.5
O1 C1 C2 115.3(2)
O1 C1 C6 123.0(2)
C6 C1 C2 121.7(2)
C1 C2 H2 120.3
C3 C2 C1 119.4(2)
C3 C2 H2 120.3
C2 C3 H3A 120.4
C2 C3 C4 119.2(2)
C4 C3 H3A 120.4
C3 C4 Br1 119.49(19)
C5 C4 Br1 119.1(2)
C5 C4 C3 121.5(2)
C4 C5 H5 120.2
C4 C5 C6 119.7(2)
C6 C5 H5 120.2
C1 C6 C5 118.5(2)
C1 C6 C7 120.8(2)
C5 C6 C7 120.8(2)
O2 C7 C6 104.91(19)
O2 C7 C8 108.2(2)
O2 C7 C16 109.7(2)
C8 C7 C6 110.4(2)
C8 C7 C16 111.4(2)
C16 C7 C6 112.0(2)
C7 C8 H8 117.9
C9 C8 C7 124.2(2)
C9 C8 H8 117.9
O1 C9 C10 109.4(2)
C8 C9 O1 121.6(2)
C8 C9 C10 128.9(2)
C11 C10 C9 123.4(2)
C15 C10 C9 118.9(2)
C15 C10 C11 117.7(3)
O3 C11 C10 119.2(2)
O3 C11 C12 121.0(3)
C12 C11 C10 119.8(3)
C11 C12 H12 119.2
C13 C12 C11 121.5(3)
C13 C12 H12 119.2
C12 C13 H13 120.5
C12 C13 C14 119.0(3)
C14 C13 H13 120.5
C13 C14 Br2 119.7(2)
C15 C14 Br2 119.3(2)
C15 C14 C13 121.0(3)
C10 C15 H15 119.5
C14 C15 C10 121.0(3)
C14 C15 H15 119.5
C7 C16 H16 118.5
C17 C16 C7 123.0(2)
C17 C16 H16 118.5
C16 C17 C18 118.1(2)
C16 C17 C24 122.0(3)
C18 C17 C24 119.9(2)
C19 C18 C17 118.5(2)
C19 C18 C23 118.1(2)
C23 C18 C17 123.4(2)
O2 C19 C18 121.1(2)
O2 C19 C20 117.1(2)
C20 C19 C18 121.7(2)
C19 C20 H20 120.3
C19 C20 C21 119.4(3)
C21 C20 H20 120.3
C20 C21 H21 120.6
C22 C21 C20 118.8(3)
C22 C21 H21 120.6
C21 C22 Br3 119.5(2)
C21 C22 C23 122.4(2)
C23 C22 Br3 118.1(2)
C18 C23 H23 120.2
C22 C23 C18 119.5(3)
C22 C23 H23 120.2
C17 C24 H24A 109.5
C17 C24 H24B 109.5
C17 C24 H24C 109.5
H24A C24 H24B 109.5
H24A C24 H24C 109.5
H24B C24 H24C 109.5
H1SA C1S H1SB 109.5
H1SA C1S H1SC 109.5
H1SB C1S H1SC 109.5
C2S C1S H1SA 109.5
C2S C1S H1SB 109.5
C2S C1S H1SC 109.5
O1S C2S C1S 121.7(3)
O1S C2S C3S 120.3(3)
C1S C2S C3S 117.9(3)
C2S C3S H3SA 109.5
C2S C3S H3SB 109.5
C2S C3S H3SC 109.5
H3SA C3S H3SB 109.5
H3SA C3S H3SC 109.5
H3SB C3S H3SC 109.5

loop_
_geom_bond_atom_site_label_1
_geom_bond_atom_site_label_2
_geom_bond_distance
Br1 C4 1.899(3)
Br2 C14 1.895(3)
Br3 C22 1.911(3)
O1 C1 1.375(3)
O1 C9 1.390(3)
O2 C7 1.478(3)
O2 C19 1.383(3)
O3 H3 0.8400
O3 C11 1.353(3)
C1 C2 1.394(3)
C1 C6 1.380(4)
C2 H2 0.9500
C2 C3 1.372(4)
C3 H3A 0.9500
C3 C4 1.387(4)
C4 C5 1.380(4)
C5 H5 0.9500
C5 C6 1.394(4)
C6 C7 1.509(3)
C7 C8 1.501(4)
C7 C16 1.505(4)
C8 H8 0.9500
C8 C9 1.332(4)
C9 C10 1.477(4)
C10 C11 1.411(4)
C10 C15 1.403(4)
C11 C12 1.391(4)
C12 H12 0.9500
C12 C13 1.369(5)
C13 H13 0.9500
C13 C14 1.385(4)
C14 C15 1.373(4)
C15 H15 0.9500
C16 H16 0.9500
C16 C17 1.330(4)
C17 C18 1.466(4)
C17 C24 1.501(4)
C18 C19 1.395(4)
C18 C23 1.400(4)
C19 C20 1.386(4)
C20 H20 0.9500
C20 C21 1.392(4)
C21 H21 0.9500
C21 C22 1.373(4)
C22 C23 1.376(4)
C23 H23 0.9500
C24 H24A 0.9800
C24 H24B 0.9800
C24 H24C 0.9800
O1S C2S 1.206(4)
C1S H1SA 0.9800
C1S H1SB 0.9800
C1S H1SC 0.9800
C1S C2S 1.482(5)
C2S C3S 1.483(5)
C3S H3SA 0.9800
C3S H3SB 0.9800
C3S H3SC 0.9800

loop_
_geom_hbond_atom_site_label_D
_geom_hbond_atom_site_label_H
_geom_hbond_atom_site_label_A
_geom_hbond_distance_DH
_geom_hbond_distance_HA
_geom_hbond_distance_DA
_geom_hbond_angle_DHA
_geom_hbond_publ_flag
O3 H3 O1S 0.84 1.88 2.716(3) 176.4 yes
C8 H8 O3 0.95 2.16 2.820(3) 125.4 yes
